data_7134039
loop_
_publ_author_name
'Hou, Yanchun'
'Liu, Jianwei'
'Tian, Yi'
'Wang, Guangshen'
'Zhang, Xingcan'
'Han, Jingpeng'
'Li, Baosheng'

_publ_section_title
;
 Pyridine-Oriented Transannular C-H Functionalization of Arene
;
_journal_name_full 'Chemical Communications'
_journal_paper_doi 10.1039/D4CC05717A
_journal_year 2025
_chemical_formula_moiety 'C23 H17 N'
_chemical_formula_sum 'C23 H17 N'
_chemical_formula_weight 307.38
_space_group_crystal_system monoclinic
_space_group_IT_number 14
_space_group_name_Hall '-P 2ybc'
_space_group_name_H-M_alt 'P 1 21/c 1'
_atom_sites_solution_hydrogens geom
_atom_sites_solution_primary dual
_audit_creation_date 2023-08-06
_audit_creation_method
;
Olex2 1.5
(compiled 2021.10.07 svn.r9718050b for OlexSys, GUI svn.r6410)
;
_audit_update_record
;
2024-08-29 deposited with the CCDC.	2024-12-08 downloaded from the CCDC.
;
_cell_angle_alpha 90
_cell_angle_beta 94.7610(10)
_cell_angle_gamma 90
_cell_formula_units_Z 4
_cell_length_a 9.70210(10)
_cell_length_b 7.22330(10)
_cell_length_c 23.9872(3)
_cell_measurement_reflns_used 9244
_cell_measurement_temperature 293(2)
_cell_measurement_theta_max 70.5240
_cell_measurement_theta_min 3.6990
_cell_volume 1675.25(4)
_computing_cell_refinement 'CrysAlisPro 1.171.41.117a (Rigaku OD, 2021)'
_computing_data_collection 'CrysAlisPro 1.171.41.117a (Rigaku OD, 2021)'
_computing_data_reduction 'CrysAlisPro 1.171.41.117a (Rigaku OD, 2021)'
_computing_molecular_graphics 'Olex2 1.5 (Dolomanov et al., 2009)'
_computing_publication_material 'Olex2 1.5 (Dolomanov et al., 2009)'
_computing_structure_refinement 'SHELXL 2018/3 (Sheldrick, 2015)'
_computing_structure_solution 'SHELXT 2018/2 (Sheldrick, 2018)'
_diffrn_ambient_temperature 293(2)
_diffrn_detector 'CCD plate'
_diffrn_detector_area_resol_mean 16.0892
_diffrn_detector_type Eos
_diffrn_measured_fraction_theta_full 1.000
_diffrn_measured_fraction_theta_max 0.998
_diffrn_measurement_details
;
List of Runs (angles in degrees, time in seconds):

  # Type    Start    End  Width  t~exp~   \w     \q     \k     \f   Frames
#--------------------------------------------------------------------------
  1  \w    -54.00  -2.00   1.00    1.00    --    0.00 -77.00 -60.00   52
  2  \w      3.00  30.00   1.00    1.00    --    0.00 -77.00 -60.00   27
  3  \w     18.00  63.00   1.00    1.00    --    0.00  57.00  60.00   45
  4  \w    -18.00   7.00   1.00    1.00    --    0.00  57.00  60.00   25
  5  \w    -12.00  13.00   1.00    1.00    --   54.00 -57.00  90.00   25
  6  \w     16.00 123.00   1.00    1.00    --   54.00  19.00-120.00  107
  7  \w    -11.00  66.00   1.00    1.00    --   54.00 -77.00  60.00   77
  8  \w    -13.00  72.00   1.00    1.00    --   54.00 -57.00 -60.00   85
  9  \w    -18.00  62.00   1.00    1.00    --   54.00 -38.00 150.00   80
 10  \w     23.00  99.00   1.00    1.00    --   54.00-125.00 -60.00   76
 11  \w     25.00  69.00   1.00    1.00    --   54.00 -57.00  90.00   44
 12  \w     38.00  67.00   1.00    1.00    --  108.00-111.00 150.00   29
 13  \w    106.00 147.00   1.00    1.00    --  108.00 178.00-120.00   41
 14  \w     85.00 111.00   1.00    1.00    --  108.00-111.00 150.00   26
 15  \w     57.00  83.00   1.00    1.00    --  108.00 178.00-120.00   26
 16  \w    123.00 149.00   1.00    1.00    --  108.00  50.00 150.00   26
 17  \w     58.00 115.00   1.00    1.00    --  108.00 178.00  90.00   57
 18  \w     84.00 112.00   1.00    1.00    --  108.00-111.00-150.00   28
 19  \w     70.00 105.00   1.00    1.00    --  108.00 -50.00 150.00   35
 20  \w     79.00 113.00   1.00    1.00    --  108.00-111.00   0.00   34
 21  \w     37.00  63.00   1.00    1.00    --  108.00-111.00   0.00   26
 22  \w     87.00 116.00   1.00    1.00    --  108.00  50.00 150.00   29
 23  \w     99.00 129.00   1.00    1.00    --  108.00 -63.00 -60.00   30
 24  \w     63.00  89.00   1.00    1.00    --  108.00 -77.00-180.00   26
 25  \w     93.00 124.00   1.00    1.00    --  108.00 -77.00-180.00   31
 26  \w    123.00 173.00   1.00    1.00    --  108.00  63.00-120.00   50
 27  \w     41.00  81.00   1.00    1.00    --  108.00 -38.00-180.00   40
 28  \w     87.00 177.00   1.00    1.00    --  108.00  50.00  60.00   90
 29  \w     42.00  84.00   1.00    1.00    --  108.00-111.00 120.00   42
 30  \w    101.00 126.00   1.00    1.00    --  108.00 -63.00   0.00   25
 31  \w     79.00 108.00   1.00    1.00    --  108.00  77.00 -30.00   29
 32  \w     71.00  96.00   1.00    1.00    --  108.00-111.00  60.00   25
 33  \w    101.00 151.00   1.00    1.00    --  108.00 111.00   0.00   50
 34  \w     40.00 129.00   1.00    1.00    --  108.00 -63.00 -90.00   89
 35  \w    151.00 176.00   1.00    1.00    --  108.00  63.00  90.00   25
 36  \w    117.00 177.00   1.00    1.00    --  108.00  77.00 -30.00   60
 37  \w     75.00 100.00   1.00    1.00    --  108.00-111.00  30.00   25
 38  \w     90.00 118.00   1.00    1.00    --  108.00  63.00-120.00   28
 39  \w     87.00 124.00   1.00    1.00    --  108.00  63.00  90.00   37
 40  \w     81.00 107.00   1.00    1.00    --  108.00-109.00 -73.00   26
 41  \w     36.00  62.00   1.00    1.00    --  108.00 -17.00  83.00   26
 42  \w     91.00 173.00   1.00    1.00    --  108.00  50.00 120.00   82
 43  \w    103.00 146.00   1.00    1.00    --  108.00 111.00-180.00   43
 44  \w     76.00 112.00   1.00    1.00    --  108.00-111.00  90.00   36
 45  \w    115.00 140.00   1.00    1.00    --  108.00 111.00  30.00   25
 46  \w    129.00 155.00   1.00    1.00    --  108.00 111.00 150.00   26
 47  \w     40.00  79.00   1.00    1.00    --  108.00-111.00-150.00   39
 48  \w     97.00 123.00   1.00    1.00    --  108.00 -63.00 -30.00   26
 49  \w     98.00 139.00   1.00    1.00    --  108.00 178.00   0.00   41
 50  \w     66.00 100.00   1.00    1.00    --  108.00 178.00  30.00   34
 51  \w     59.00  85.00   1.00    1.00    --  108.00 -25.00-120.00   26
 52  \w    114.00 140.00   1.00    1.00    --  108.00  38.00  30.00   26
;
_diffrn_measurement_device 'four-circle diffractometer'
_diffrn_measurement_device_type 'SuperNova, Dual, Cu at home/near, Eos'
_diffrn_measurement_method '\w scans'
_diffrn_orient_matrix_type 'CrysAlisPro convention (1999,Acta A55,543-557)'
_diffrn_orient_matrix_UB_11 0.0639129000
_diffrn_orient_matrix_UB_12 0.1875373000
_diffrn_orient_matrix_UB_13 -0.0143485000
_diffrn_orient_matrix_UB_21 0.1443405000
_diffrn_orient_matrix_UB_22 -0.0900616000
_diffrn_orient_matrix_UB_23 0.0028143000
_diffrn_orient_matrix_UB_31 -0.0217803000
_diffrn_orient_matrix_UB_32 -0.0469192000
_diffrn_orient_matrix_UB_33 -0.0627643000
_diffrn_radiation_monochromator mirror
_diffrn_radiation_probe x-ray
_diffrn_radiation_type 'Cu K\a'
_diffrn_radiation_wavelength 1.54184
_diffrn_reflns_av_R_equivalents 0.0190
_diffrn_reflns_av_unetI/netI 0.0123
_diffrn_reflns_Laue_measured_fraction_full 1.000
_diffrn_reflns_Laue_measured_fraction_max 0.998
_diffrn_reflns_limit_h_max 11
_diffrn_reflns_limit_h_min -11
_diffrn_reflns_limit_k_max 8
_diffrn_reflns_limit_k_min -8
_diffrn_reflns_limit_l_max 25
_diffrn_reflns_limit_l_min -29
_diffrn_reflns_number 15651
_diffrn_reflns_point_group_measured_fraction_full 1.000
_diffrn_reflns_point_group_measured_fraction_max 0.998
_diffrn_reflns_theta_full 67.684
_diffrn_reflns_theta_max 70.624
_diffrn_reflns_theta_min 3.698
_diffrn_source 'micro-focus sealed X-ray tube'
_diffrn_source_type 'SuperNova (Cu) X-ray Source'
_exptl_absorpt_coefficient_mu 0.538
_exptl_absorpt_correction_T_max 1.00000
_exptl_absorpt_correction_T_min 0.71835
_exptl_absorpt_correction_type multi-scan
_exptl_absorpt_process_details
;
CrysAlisPro 1.171.41.117a (Rigaku Oxford Diffraction, 2021)
Empirical absorption correction using spherical harmonics,
implemented in SCALE3 ABSPACK scaling algorithm.
;
_exptl_crystal_colour 'clear light colourless'
_exptl_crystal_colour_lustre clear
_exptl_crystal_colour_modifier light
_exptl_crystal_colour_primary colourless
_exptl_crystal_density_diffrn 1.219
_exptl_crystal_description block
_exptl_crystal_F_000 648
_exptl_crystal_size_max 0.33
_exptl_crystal_size_mid 0.32
_exptl_crystal_size_min 0.32
_refine_diff_density_max 0.171
_refine_diff_density_min -0.130
_refine_diff_density_rms 0.027
_refine_ls_extinction_coef 0.0075(4)
_refine_ls_extinction_expression Fc^*^=kFc[1+0.001xFc^2^\l^3^/sin(2\q)]^-1/4^
_refine_ls_extinction_method 'SHELXL-2018/3 (Sheldrick 2018)'
_refine_ls_goodness_of_fit_ref 1.042
_refine_ls_hydrogen_treatment constr
_refine_ls_matrix_type full
_refine_ls_number_parameters 218
_refine_ls_number_reflns 3207
_refine_ls_number_restraints 0
_refine_ls_restrained_S_all 1.042
_refine_ls_R_factor_all 0.0387
_refine_ls_R_factor_gt 0.0354
_refine_ls_shift/su_max 0.001
_refine_ls_shift/su_mean 0.000
_refine_ls_structure_factor_coef Fsqd
_refine_ls_weighting_details 'w=1/[\s^2^(Fo^2^)+(0.0496P)^2^+0.2462P] where P=(Fo^2^+2Fc^2^)/3'
_refine_ls_weighting_scheme calc
_refine_ls_wR_factor_gt 0.0945
_refine_ls_wR_factor_ref 0.0984
_reflns_Friedel_coverage 0.000
_reflns_number_gt 2896
_reflns_number_total 3207
_reflns_threshold_expression 'I > 2\s(I)'
_cod_data_source_file d4cc05717a2.cif
_cod_data_source_block 20230804-ljw-1
_cod_database_code 7134039
_shelx_shelxl_version_number 2018/3
_chemical_oxdiff_formula 'C23 H17 N'
_shelx_space_group_comment
;
The symmetry employed for this shelxl refinement is uniquely defined
by the following loop, which should always be used as a source of
symmetry information in preference to the above space-group names.
They are only intended as comments.
;
_olex2_refinement_description
;
1. Fixed Uiso
 At 1.2 times of:
  All C(H) groups, All C(H,H) groups
2.a Ternary CH refined with riding coordinates:
 C004(H004)
2.b Secondary CH2 refined with riding coordinates:
 C009(H00A,H00B)
2.c Aromatic/amide H refined with riding coordinates:
 C00B(H00C), C00C(H00D), C00D(H00E), C00E(H00F), C00F(H00G), C00G(H00H),
 C00H(H00I), C00I(H00J), C00J(H00K), C00K(H00L), C00L(H00M), C00M(H00N),
 C00N(H00O), C00O(H00P)
;
_olex2_submission_special_instructions 'No special instructions were received'
_oxdiff_exptl_absorpt_empirical_details
;
Empirical correction (ABSPACK) includes:
- Absorption correction using spherical harmonics
- Frame scaling
;
_oxdiff_exptl_absorpt_empirical_full_max 1.595
_oxdiff_exptl_absorpt_empirical_full_min 0.837

loop_
_space_group_symop_operation_xyz
'x, y, z'
'-x, y+1/2, -z+1/2'
'-x, -y, -z'
'x, -y-1/2, z-1/2'

loop_
_atom_site_label
_atom_site_type_symbol
_atom_site_fract_x
_atom_site_fract_y
_atom_site_fract_z
_atom_site_U_iso_or_equiv
_atom_site_adp_type
_atom_site_occupancy
_atom_site_site_symmetry_order
_atom_site_calc_flag
_atom_site_refinement_flags_posn
_atom_site_refinement_flags_adp
_atom_site_refinement_flags_occupancy
_atom_site_disorder_assembly
_atom_site_disorder_group
N001 N 0.30827(11) 0.19523(14) 0.54044(4) 0.0565(3) Uani 1 1 d . . . . .
C002 C 0.55935(10) 0.40945(14) 0.64462(4) 0.0408(2) Uani 1 1 d . . . . .
C003 C 0.50661(11) 0.30223(14) 0.59673(4) 0.0422(2) Uani 1 1 d . . . . .
C004 C 0.41095(11) 0.70970(14) 0.62543(4) 0.0430(2) Uani 1 1 d . . . . .
H004 H 0.439114 0.837246 0.634441 0.052 Uiso 1 1 calc R U . . .
C005 C 0.26086(11) 0.69645(15) 0.63908(4) 0.0442(3) Uani 1 1 d . . . . .
C006 C 0.51142(10) 0.58839(15) 0.66069(4) 0.0423(2) Uani 1 1 d . . . . .
C007 C 0.66965(11) 0.32787(16) 0.68019(5) 0.0456(3) Uani 1 1 d . . . . .
C008 C 0.38176(11) 0.34583(15) 0.55798(4) 0.0443(3) Uani 1 1 d . . . . .
C009 C 0.42335(12) 0.68889(15) 0.56205(5) 0.0475(3) Uani 1 1 d . . . . .
H00A H 0.386843 0.798974 0.542937 0.057 Uiso 1 1 calc R U . . .
H00B H 0.520151 0.677819 0.555204 0.057 Uiso 1 1 calc R U . . .
C00A C 0.34681(11) 0.52343(16) 0.53894(4) 0.0462(3) Uani 1 1 d . . . . .
C00B C 0.57063(12) 0.13725(15) 0.58527(5) 0.0507(3) Uani 1 1 d . . . . .
H00C H 0.538376 0.071433 0.553505 0.061 Uiso 1 1 calc R U . . .
C00C C 0.56559(13) 0.66582(17) 0.71025(5) 0.0525(3) Uani 1 1 d . . . . .
H00D H 0.532777 0.780735 0.720584 0.063 Uiso 1 1 calc R U . . .
C00D C 0.72109(12) 0.41570(18) 0.73025(5) 0.0526(3) Uani 1 1 d . . . . .
H00E H 0.792238 0.360679 0.752792 0.063 Uiso 1 1 calc R U . . .
C00E C 0.17435(12) 0.84629(18) 0.62632(5) 0.0534(3) Uani 1 1 d . . . . .
H00F H 0.208684 0.950022 0.609144 0.064 Uiso 1 1 calc R U . . .
C00F C 0.72818(12) 0.15652(17) 0.66622(5) 0.0553(3) Uani 1 1 d . . . . .
H00G H 0.799673 0.106194 0.689667 0.066 Uiso 1 1 calc R U . . .
C00G C 0.66781(13) 0.57918(19) 0.74573(5) 0.0578(3) Uani 1 1 d . . . . .
H00H H 0.698823 0.633466 0.779630 0.069 Uiso 1 1 calc R U . . .
C00H C 0.20672(13) 0.54407(19) 0.66389(6) 0.0598(3) Uani 1 1 d . . . . .
H00I H 0.262526 0.441696 0.672603 0.072 Uiso 1 1 calc R U . . .
C00I C 0.68173(13) 0.06487(17) 0.61929(6) 0.0571(3) Uani 1 1 d . . . . .
H00J H 0.723250 -0.045386 0.609699 0.068 Uiso 1 1 calc R U . . .
C00J C 0.23381(14) 0.5419(2) 0.49998(5) 0.0603(3) Uani 1 1 d . . . . .
H00K H 0.208542 0.658385 0.486171 0.072 Uiso 1 1 calc R U . . .
C00K C 0.19945(15) 0.2196(2) 0.50340(6) 0.0674(4) Uani 1 1 d . . . . .
H00L H 0.148046 0.116053 0.491611 0.081 Uiso 1 1 calc R U . . .
C00L C 0.03802(14) 0.8433(2) 0.63879(6) 0.0700(4) Uani 1 1 d . . . . .
H00M H -0.018364 0.945140 0.630152 0.084 Uiso 1 1 calc R U . . .
C00M C 0.15892(15) 0.3888(2) 0.48166(6) 0.0709(4) Uani 1 1 d . . . . .
H00N H 0.083269 0.399448 0.455396 0.085 Uiso 1 1 calc R U . . .
C00N C 0.06865(15) 0.5423(2) 0.67603(7) 0.0755(4) Uani 1 1 d . . . . .
H00O H 0.033058 0.438390 0.692664 0.091 Uiso 1 1 calc R U . . .
C00O C -0.01492(14) 0.6915(3) 0.66377(7) 0.0774(5) Uani 1 1 d . . . . .
H00P H -0.106692 0.690107 0.672297 0.093 Uiso 1 1 calc R U . . .

loop_
_atom_site_aniso_label
_atom_site_aniso_U_11
_atom_site_aniso_U_22
_atom_site_aniso_U_33
_atom_site_aniso_U_23
_atom_site_aniso_U_13
_atom_site_aniso_U_12
N001 0.0573(6) 0.0542(6) 0.0574(6) -0.0035(5) 0.0005(5) -0.0081(5)
C002 0.0391(5) 0.0421(5) 0.0423(5) 0.0039(4) 0.0108(4) -0.0020(4)
C003 0.0443(5) 0.0397(5) 0.0435(5) 0.0037(4) 0.0094(4) -0.0023(4)
C004 0.0451(5) 0.0381(5) 0.0470(6) 0.0002(4) 0.0104(4) 0.0000(4)
C005 0.0438(5) 0.0493(6) 0.0399(5) -0.0030(4) 0.0068(4) 0.0003(4)
C006 0.0398(5) 0.0438(5) 0.0444(5) 0.0006(4) 0.0110(4) -0.0016(4)
C007 0.0406(5) 0.0504(6) 0.0467(6) 0.0056(5) 0.0090(4) 0.0001(4)
C008 0.0472(6) 0.0460(6) 0.0405(5) -0.0005(4) 0.0088(4) -0.0019(4)
C009 0.0537(6) 0.0430(6) 0.0474(6) 0.0073(4) 0.0147(5) 0.0031(5)
C00A 0.0497(6) 0.0509(6) 0.0392(5) 0.0021(4) 0.0107(4) 0.0039(5)
C00B 0.0561(6) 0.0425(6) 0.0542(6) -0.0020(5) 0.0092(5) -0.0004(5)
C00C 0.0540(6) 0.0529(6) 0.0514(6) -0.0075(5) 0.0089(5) 0.0017(5)
C00D 0.0458(6) 0.0641(7) 0.0477(6) 0.0052(5) 0.0024(5) -0.0009(5)
C00E 0.0511(6) 0.0611(7) 0.0478(6) 0.0027(5) 0.0036(5) 0.0070(5)
C00F 0.0477(6) 0.0557(7) 0.0624(7) 0.0066(5) 0.0043(5) 0.0096(5)
C00G 0.0593(7) 0.0669(8) 0.0467(6) -0.0064(5) 0.0011(5) -0.0039(6)
C00H 0.0555(7) 0.0573(7) 0.0683(8) 0.0078(6) 0.0152(6) -0.0023(6)
C00I 0.0557(7) 0.0459(6) 0.0705(8) -0.0007(5) 0.0099(6) 0.0105(5)
C00J 0.0642(7) 0.0664(8) 0.0498(6) 0.0033(6) 0.0014(5) 0.0121(6)
C00K 0.0620(8) 0.0718(9) 0.0666(8) -0.0111(7) -0.0055(6) -0.0094(7)
C00L 0.0482(7) 0.0958(11) 0.0654(8) 0.0029(7) 0.0020(6) 0.0178(7)
C00M 0.0621(8) 0.0874(10) 0.0603(8) -0.0085(7) -0.0114(6) 0.0056(7)
C00N 0.0601(8) 0.0897(11) 0.0790(10) 0.0109(8) 0.0192(7) -0.0184(8)
C00O 0.0415(6) 0.1184(13) 0.0732(9) 0.0030(9) 0.0100(6) 0.0002(8)

loop_
_atom_type_symbol
_atom_type_description
_atom_type_scat_dispersion_real
_atom_type_scat_dispersion_imag
_atom_type_scat_source
C C 0.0181 0.0091 'International Tables Vol C Tables 4.2.6.8 and 6.1.1.4'
H H 0.0000 0.0000 'International Tables Vol C Tables 4.2.6.8 and 6.1.1.4'
N N 0.0311 0.0180 'International Tables Vol C Tables 4.2.6.8 and 6.1.1.4'

loop_
_geom_angle_atom_site_label_1
_geom_angle_atom_site_label_2
_geom_angle_atom_site_label_3
_geom_angle
_geom_angle_site_symmetry_1
_geom_angle_site_symmetry_3
_geom_angle_publ_flag
C00K N001 C008 118.03(11) . . ?
C006 C002 C003 126.50(9) . . ?
C006 C002 C007 116.80(10) . . ?
C007 C002 C003 116.70(10) . . ?
C002 C003 C008 126.59(9) . . ?
C00B C003 C002 119.05(10) . . ?
C00B C003 C008 114.29(10) . . ?
C005 C004 H004 105.4 . . ?
C005 C004 C009 111.12(9) . . ?
C006 C004 H004 105.4 . . ?
C006 C004 C005 115.23(8) . . ?
C006 C004 C009 113.24(9) . . ?
C009 C004 H004 105.4 . . ?
C00E C005 C004 118.38(10) . . ?
C00H C005 C004 123.35(10) . . ?
C00H C005 C00E 118.27(11) . . ?
C002 C006 C004 125.30(9) . . ?
C00C C006 C002 119.19(10) . . ?
C00C C006 C004 115.37(10) . . ?
C00D C007 C002 120.89(10) . . ?
C00D C007 C00F 118.32(10) . . ?
C00F C007 C002 120.79(10) . . ?
N001 C008 C003 113.79(10) . . ?
N001 C008 C00A 122.15(10) . . ?
C00A C008 C003 123.98(10) . . ?
C004 C009 H00A 109.3 . . ?
C004 C009 H00B 109.3 . . ?
H00A C009 H00B 108.0 . . ?
C00A C009 C004 111.57(9) . . ?
C00A C009 H00A 109.3 . . ?
C00A C009 H00B 109.3 . . ?
C008 C00A C009 121.08(10) . . ?
C00J C00A C008 117.79(11) . . ?
C00J C00A C009 121.04(11) . . ?
C003 C00B H00C 118.5 . . ?
C003 C00B C00I 122.94(11) . . ?
C00I C00B H00C 118.5 . . ?
C006 C00C H00D 118.5 . . ?
C006 C00C C00G 122.91(11) . . ?
C00G C00C H00D 118.5 . . ?
C007 C00D H00E 119.7 . . ?
C00G C00D C007 120.62(11) . . ?
C00G C00D H00E 119.7 . . ?
C005 C00E H00F 119.6 . . ?
C00L C00E C005 120.84(12) . . ?
C00L C00E H00F 119.6 . . ?
C007 C00F H00G 119.5 . . ?
C00I C00F C007 120.92(11) . . ?
C00I C00F H00G 119.5 . . ?
C00C C00G H00H 120.3 . . ?
C00D C00G C00C 119.39(11) . . ?
C00D C00G H00H 120.3 . . ?
C005 C00H H00I 119.8 . . ?
C005 C00H C00N 120.36(13) . . ?
C00N C00H H00I 119.8 . . ?
C00B C00I H00J 120.3 . . ?
C00F C00I C00B 119.40(11) . . ?
C00F C00I H00J 120.3 . . ?
C00A C00J H00K 119.8 . . ?
C00M C00J C00A 120.36(13) . . ?
C00M C00J H00K 119.8 . . ?
N001 C00K H00L 118.1 . . ?
N001 C00K C00M 123.80(13) . . ?
C00M C00K H00L 118.1 . . ?
C00E C00L H00M 119.7 . . ?
C00O C00L C00E 120.57(14) . . ?
C00O C00L H00M 119.7 . . ?
C00J C00M H00N 121.1 . . ?
C00K C00M C00J 117.85(12) . . ?
C00K C00M H00N 121.1 . . ?
C00H C00N H00O 119.6 . . ?
C00O C00N C00H 120.75(14) . . ?
C00O C00N H00O 119.6 . . ?
C00L C00O H00P 120.4 . . ?
C00N C00O C00L 119.22(12) . . ?
C00N C00O H00P 120.4 . . ?

loop_
_geom_bond_atom_site_label_1
_geom_bond_atom_site_label_2
_geom_bond_distance
_geom_bond_site_symmetry_2
_geom_bond_publ_flag
N001 C008 1.3487(15) . ?
N001 C00K 1.3340(17) . ?
C002 C003 1.4435(15) . ?
C002 C006 1.4370(15) . ?
C002 C007 1.4383(15) . ?
C003 C008 1.4979(15) . ?
C003 C00B 1.3820(15) . ?
C004 H004 0.9800 . ?
C004 C005 1.5219(14) . ?
C004 C006 1.5153(15) . ?
C004 C009 1.5424(15) . ?
C005 C00E 1.3881(16) . ?
C005 C00H 1.3760(17) . ?
C006 C00C 1.3779(16) . ?
C007 C00D 1.4121(16) . ?
C007 C00F 1.4136(17) . ?
C008 C00A 1.3941(15) . ?
C009 H00A 0.9700 . ?
C009 H00B 0.9700 . ?
C009 C00A 1.4896(16) . ?
C00A C00J 1.3866(17) . ?
C00B H00C 0.9300 . ?
C00B C00I 1.3983(17) . ?
C00C H00D 0.9300 . ?
C00C C00G 1.3999(18) . ?
C00D H00E 0.9300 . ?
C00D C00G 1.3533(19) . ?
C00E H00F 0.9300 . ?
C00E C00L 1.3803(18) . ?
C00F H00G 0.9300 . ?
C00F C00I 1.3506(18) . ?
C00G H00H 0.9300 . ?
C00H H00I 0.9300 . ?
C00H C00N 1.3943(18) . ?
C00I H00J 0.9300 . ?
C00J H00K 0.9300 . ?
C00J C00M 1.375(2) . ?
C00K H00L 0.9300 . ?
C00K C00M 1.373(2) . ?
C00L H00M 0.9300 . ?
C00L C00O 1.369(2) . ?
C00M H00N 0.9300 . ?
C00N H00O 0.9300 . ?
C00N C00O 1.366(2) . ?
C00O H00P 0.9300 . ?

loop_
_geom_torsion_atom_site_label_1
_geom_torsion_atom_site_label_2
_geom_torsion_atom_site_label_3
_geom_torsion_atom_site_label_4
_geom_torsion
_geom_torsion_site_symmetry_1
_geom_torsion_site_symmetry_2
_geom_torsion_site_symmetry_3
_geom_torsion_site_symmetry_4
_geom_torsion_publ_flag
N001 C008 C00A C009 175.49(10) . . . . ?
N001 C008 C00A C00J -1.14(16) . . . . ?
N001 C00K C00M C00J -1.1(2) . . . . ?
C002 C003 C008 N001 -142.63(11) . . . . ?
C002 C003 C008 C00A 40.58(16) . . . . ?
C002 C003 C00B C00I 2.54(17) . . . . ?
C002 C006 C00C C00G 1.07(17) . . . . ?
C002 C007 C00D C00G -0.23(17) . . . . ?
C002 C007 C00F C00I -0.25(18) . . . . ?
C003 C002 C006 C004 -9.69(16) . . . . ?
C003 C002 C006 C00C 174.82(10) . . . . ?
C003 C002 C007 C00D -175.25(9) . . . . ?
C003 C002 C007 C00F 3.98(15) . . . . ?
C003 C008 C00A C009 -7.98(16) . . . . ?
C003 C008 C00A C00J 175.40(10) . . . . ?
C003 C00B C00I C00F 1.36(19) . . . . ?
C004 C005 C00E C00L -178.71(11) . . . . ?
C004 C005 C00H C00N 179.00(12) . . . . ?
C004 C006 C00C C00G -174.86(11) . . . . ?
C004 C009 C00A C008 -60.99(13) . . . . ?
C004 C009 C00A C00J 115.53(12) . . . . ?
C005 C004 C006 C002 97.12(12) . . . . ?
C005 C004 C006 C00C -87.23(12) . . . . ?
C005 C004 C009 C00A -49.86(12) . . . . ?
C005 C00E C00L C00O -0.4(2) . . . . ?
C005 C00H C00N C00O -0.3(2) . . . . ?
C006 C002 C003 C008 -7.34(16) . . . . ?
C006 C002 C003 C00B 175.85(10) . . . . ?
C006 C002 C007 C00D 3.97(15) . . . . ?
C006 C002 C007 C00F -176.80(10) . . . . ?
C006 C004 C005 C00E 154.86(10) . . . . ?
C006 C004 C005 C00H -24.56(15) . . . . ?
C006 C004 C009 C00A 81.68(11) . . . . ?
C006 C00C C00G C00D 2.83(19) . . . . ?
C007 C002 C003 C008 171.79(9) . . . . ?
C007 C002 C003 C00B -5.02(14) . . . . ?
C007 C002 C006 C004 171.19(9) . . . . ?
C007 C002 C006 C00C -4.31(14) . . . . ?
C007 C00D C00G C00C -3.20(19) . . . . ?
C007 C00F C00I C00B -2.50(19) . . . . ?
C008 N001 C00K C00M 0.8(2) . . . . ?
C008 C003 C00B C00I -174.65(11) . . . . ?
C008 C00A C00J C00M 0.72(18) . . . . ?
C009 C004 C005 C00E -74.63(12) . . . . ?
C009 C004 C005 C00H 105.95(12) . . . . ?
C009 C004 C006 C002 -32.36(14) . . . . ?
C009 C004 C006 C00C 143.29(10) . . . . ?
C009 C00A C00J C00M -175.91(12) . . . . ?
C00A C00J C00M C00K 0.4(2) . . . . ?
C00B C003 C008 N001 34.31(13) . . . . ?
C00B C003 C008 C00A -142.48(11) . . . . ?
C00D C007 C00F C00I 179.00(12) . . . . ?
C00E C005 C00H C00N -0.42(19) . . . . ?
C00E C00L C00O C00N -0.3(2) . . . . ?
C00F C007 C00D C00G -179.47(11) . . . . ?
C00H C005 C00E C00L 0.74(18) . . . . ?
C00H C00N C00O C00L 0.6(2) . . . . ?
C00K N001 C008 C003 -176.44(11) . . . . ?
C00K N001 C008 C00A 0.42(17) . . . . ?
